data_4302765
loop_
_publ_author_name
'Jitendra Kumar'
'Sandeep Verma'

_publ_section_title
;
Silver-Adenine Metallamacrocyclic Hexamer
;
_journal_name_full 'Inorganic Chemistry'
_journal_page_first 6350
_journal_page_last 6352
_journal_paper_doi 10.1021/ic900811k
_journal_volume 48
_journal_year 2009
_chemical_formula_sum 'C48 H48 Ag12 Cl6 N30 O46'
_chemical_formula_weight 3288.30
_chemical_name_common '9-(carboxypropyl)adenine_AgClO4 complex'
_chemical_name_systematic
;
 ?
;
_space_group_IT_number 146
_symmetry_cell_setting trigonal
_symmetry_space_group_name_Hall 'R 3'
_symmetry_space_group_name_H-M 'R 3 :H'
_atom_sites_solution_hydrogens geom
_atom_sites_solution_primary direct
_atom_sites_solution_secondary difmap
_audit_creation_method SHELXL-97
_cell_angle_alpha 90.00
_cell_angle_beta 90.00
_cell_angle_gamma 120.00
_cell_formula_units_Z 3
_cell_length_a 18.5055(14)
_cell_length_b 18.5055(14)
_cell_length_c 22.556(2)
_cell_measurement_temperature 100(2)
_cell_measurement_theta_max 25
_cell_measurement_theta_min 2.2
_cell_volume 6689.5(9)
_computing_cell_refinement 'Bruker SAINT'
_computing_data_collection 'Bruker APEX'
_computing_data_reduction 'Bruker SAINT'
_computing_molecular_graphics 'DIAMOND 3.1 d'
_computing_publication_material 'SHELXS-97 (Sheldrick, 1990)'
_computing_structure_refinement 'SHELXL-97 (Sheldrick, 1997)'
_computing_structure_solution 'SHELXS-97 (Sheldrick, 1990)'
_diffrn_ambient_temperature 100(2)
_diffrn_measured_fraction_theta_full 0.999
_diffrn_measured_fraction_theta_max 0.999
_diffrn_measurement_device_type 'Bruker SMART APEX'
_diffrn_measurement_method \w
_diffrn_radiation_monochromator graphite
_diffrn_radiation_source 'fine-focus sealed tube'
_diffrn_radiation_type MoK\a
_diffrn_radiation_wavelength 0.71073
_diffrn_reflns_av_R_equivalents 0.0447
_diffrn_reflns_av_sigmaI/netI 0.0550
_diffrn_reflns_limit_h_max 11
_diffrn_reflns_limit_h_min -22
_diffrn_reflns_limit_k_max 22
_diffrn_reflns_limit_k_min -19
_diffrn_reflns_limit_l_max 26
_diffrn_reflns_limit_l_min -26
_diffrn_reflns_number 11322
_diffrn_reflns_theta_full 25.00
_diffrn_reflns_theta_max 25.00
_diffrn_reflns_theta_min 2.20
_exptl_absorpt_coefficient_mu 2.864
_exptl_absorpt_correction_T_max 0.5982
_exptl_absorpt_correction_T_min 0.5982
_exptl_absorpt_correction_type multi-scan
_exptl_absorpt_process_details SADBAS
_exptl_crystal_colour colorless
_exptl_crystal_density_diffrn 2.449
_exptl_crystal_density_method 'not measured'
_exptl_crystal_description blocks
_exptl_crystal_F_000 4740
_exptl_crystal_size_max 0.20
_exptl_crystal_size_mid 0.20
_exptl_crystal_size_min 0.20
_refine_diff_density_max 2.135
_refine_diff_density_min -0.783
_refine_diff_density_rms 0.185
_refine_ls_abs_structure_details 'Flack H D (1983), Acta Cryst. A39, 876-881'
_refine_ls_abs_structure_Flack 0.35(4)
_refine_ls_extinction_method none
_refine_ls_goodness_of_fit_ref 1.085
_refine_ls_hydrogen_treatment constr
_refine_ls_matrix_type full
_refine_ls_number_parameters 429
_refine_ls_number_reflns 5173
_refine_ls_number_restraints 1
_refine_ls_restrained_S_all 1.085
_refine_ls_R_factor_all 0.0488
_refine_ls_R_factor_gt 0.0441
_refine_ls_shift/su_max 0.000
_refine_ls_shift/su_mean 0.000
_refine_ls_structure_factor_coef Fsqd
_refine_ls_weighting_details 'calc w=1/[\s^2^(Fo^2^)+(0.0637P)^2^+35.8612P] where P=(Fo^2^+2Fc^2^)/3'
_refine_ls_weighting_scheme calc
_refine_ls_wR_factor_gt 0.1075
_refine_ls_wR_factor_ref 0.1125
_reflns_number_gt 4844
_reflns_number_total 5173
_reflns_threshold_expression >2sigma(I)
_cod_data_source_file ic900811k_si_002.cif
_cod_data_source_block mou
_cod_original_cell_volume 6689.4(10)
_cod_original_sg_symbol_H-M 'R 3'
_cod_database_code 4302765

loop_
_symmetry_equiv_pos_as_xyz
'x, y, z'
'-y, x-y, z'
'-x+y, -x, z'
'x+2/3, y+1/3, z+1/3'
'-y+2/3, x-y+1/3, z+1/3'
'-x+y+2/3, -x+1/3, z+1/3'
'x+1/3, y+2/3, z+2/3'
'-y+1/3, x-y+2/3, z+2/3'
'-x+y+1/3, -x+2/3, z+2/3'

loop_
_atom_site_label
_atom_site_type_symbol
_atom_site_fract_x
_atom_site_fract_y
_atom_site_fract_z
_atom_site_U_iso_or_equiv
_atom_site_adp_type
_atom_site_occupancy
_atom_site_symmetry_multiplicity
_atom_site_calc_flag
_atom_site_refinement_flags
_atom_site_disorder_assembly
_atom_site_disorder_group
Ag1 Ag 0.89287(4) 0.14668(4) 0.34571(3) 0.02343(19) Uani 1 1 d . . .
N9 N 0.6295(4) -0.1854(5) 0.4631(3) 0.0143(15) Uani 1 1 d . . .
C6 C 0.7141(6) -0.0001(6) 0.3789(4) 0.019(2) Uani 1 1 d . . .
C10 C 0.6291(6) -0.2513(5) 0.4988(4) 0.0162(19) Uani 1 1 d . . .
H10A H 0.6853 -0.2455 0.4978 0.019 Uiso 1 1 calc R . .
H10B H 0.5892 -0.3062 0.4814 0.019 Uiso 1 1 calc R . .
N7 N 0.5745(4) -0.1170(4) 0.4179(4) 0.0165(17) Uani 1 1 d . . .
O1 O 0.6400(4) -0.1598(4) 0.6458(3) 0.0233(14) Uani 1 1 d . . .
N6 N 0.6897(5) 0.0477(5) 0.3518(4) 0.0231(18) Uani 1 1 d . . .
H6A H 0.7266 0.0939 0.3340 0.028 Uiso 1 1 calc R . .
H6B H 0.6366 0.0332 0.3516 0.028 Uiso 1 1 calc R . .
C12 C 0.6633(6) -0.1689(6) 0.5957(4) 0.018(2) Uani 1 1 d . . .
C4 C 0.6937(5) -0.1186(6) 0.4364(4) 0.0141(18) Uani 1 1 d . . .
C11 C 0.6047(6) -0.2484(5) 0.5631(4) 0.019(2) Uani 1 1 d . . .
H11A H 0.5480 -0.2555 0.5636 0.023 Uiso 1 1 calc R . .
H11B H 0.6022 -0.2962 0.5847 0.023 Uiso 1 1 calc R . .
C5 C 0.6603(6) -0.0755(6) 0.4087(4) 0.0151(18) Uani 1 1 d . . .
N3 N 0.7759(5) -0.0955(4) 0.4350(3) 0.0145(16) Uani 1 1 d . . .
Ag2 Ag 1.09912(4) 0.57309(4) 0.38519(3) 0.01992(17) Uani 1 1 d . . .
C11' C 1.1798(7) 0.2810(7) 0.1706(4) 0.025(2) Uani 1 1 d . . .
H11C H 1.2234 0.2789 0.1466 0.030 Uiso 1 1 calc R . .
H11D H 1.1265 0.2288 0.1632 0.030 Uiso 1 1 calc R . .
O3 O 1.2145(5) 0.4246(5) 0.1731(3) 0.0323(18) Uani 1 1 d . . .
O4 O 1.1182(5) 0.3432(6) 0.1112(4) 0.047(2) Uani 1 1 d . . .
C12' C 1.1710(6) 0.3553(8) 0.1500(5) 0.028(2) Uani 1 1 d . . .
Ag3 Ag 1.33060(4) 0.48405(5) 0.26535(3) 0.02529(19) Uani 1 1 d . . .
Ag4 Ag 0.83540(5) -0.16090(5) 0.47339(3) 0.0275(2) Uani 1 1 d . . .
O2 O 0.7311(4) -0.1212(4) 0.5705(3) 0.0254(15) Uani 1 1 d . . .
C2 C 0.8225(6) -0.0244(6) 0.4060(4) 0.020(2) Uani 1 1 d . . .
H2 H 0.8807 -0.0050 0.4043 0.024 Uiso 1 1 calc R . .
C8' C 1.0610(6) 0.2256(5) 0.2844(4) 0.018(2) Uani 1 1 d . . .
H8' H 1.0416 0.1710 0.2694 0.022 Uiso 1 1 calc R . .
C5' C 1.0657(5) 0.3292(5) 0.3285(4) 0.0121(17) Uani 1 1 d . . .
N7' N 1.0149(5) 0.2444(5) 0.3165(3) 0.0156(15) Uani 1 1 d . . .
N6' N 0.9830(5) 0.3679(5) 0.3883(4) 0.0195(17) Uani 1 1 d . . .
H6'A H 0.9787 0.4071 0.4072 0.023 Uiso 1 1 calc R . .
H6'B H 0.9416 0.3160 0.3891 0.023 Uiso 1 1 calc R . .
C6' C 1.0515(6) 0.3868(5) 0.3588(4) 0.0137(19) Uani 1 1 d . . .
C4' C 1.1414(5) 0.3577(6) 0.3012(4) 0.0128(18) Uani 1 1 d . . .
N3' N 1.2064(5) 0.4367(5) 0.3025(4) 0.0171(16) Uani 1 1 d . . .
N1' N 1.1152(5) 0.4685(5) 0.3585(3) 0.0190(17) Uani 1 1 d . . .
N9' N 1.1384(5) 0.2891(5) 0.2737(3) 0.0160(16) Uani 1 1 d . . .
C2' C 1.1868(5) 0.4883(6) 0.3321(4) 0.0168(19) Uani 1 1 d . . .
H2' H 1.2294 0.5452 0.3343 0.020 Uiso 1 1 calc R . .
C10' C 1.2023(6) 0.2847(6) 0.2366(4) 0.020(2) Uani 1 1 d . . .
H10C H 1.2055 0.2345 0.2473 0.024 Uiso 1 1 calc R . .
H10D H 1.2576 0.3344 0.2439 0.024 Uiso 1 1 calc R . .
C8 C 0.5594(5) -0.1801(5) 0.4505(4) 0.0149(18) Uani 1 1 d . . .
H8 H 0.5052 -0.2191 0.4646 0.018 Uiso 1 1 calc R . .
N1 N 0.7960(5) 0.0229(5) 0.3789(3) 0.0173(17) Uani 1 1 d . . .
O15 O 0.8040(5) 0.2176(4) 0.3159(3) 0.0328(17) Uani 1 1 d . . .
Cl2 Cl 1.0000 0.0000 0.29855(19) 0.0189(8) Uani 1 3 d S . .
O9 O 1.0824(4) 0.0603(4) 0.2770(4) 0.0299(17) Uani 1 1 d . . .
O10 O 1.0000 0.0000 0.3620(6) 0.028(3) Uani 1 3 d S . .
Cl1 Cl 0.81815(18) 0.13679(17) 0.18113(12) 0.0361(6) Uani 1 1 d . . .
O6 O 0.8325(5) 0.1237(5) 0.1194(3) 0.0351(18) Uani 1 1 d . . .
O8 O 0.8685(5) 0.1174(5) 0.2177(3) 0.0395(19) Uani 1 1 d . . .
Cl3 Cl 1.0000 0.0000 0.54371(19) 0.0248(9) Uani 1 3 d S . .
Cl4 Cl 0.3333 -0.3333 0.4408(2) 0.0246(9) Uani 1 3 d S . .
O14 O 0.3897(4) -0.3608(4) 0.4603(4) 0.0298(18) Uani 1 1 d . . .
O12 O 1.0000 0.0000 0.4820(7) 0.043(3) Uani 1 3 d S . .
O13 O 0.3333 -0.3333 0.3763(7) 0.041(4) Uani 1 3 d S . .
O5 O 0.7330(5) 0.0836(5) 0.1991(3) 0.0390(18) Uani 1 1 d . . .
O7 O 0.8352(6) 0.2210(5) 0.1884(4) 0.045(2) Uani 1 1 d . . .
O11 O 1.0283(5) 0.0826(5) 0.5655(4) 0.0396(19) Uani 1 1 d . . .
O16 O 0.8173(5) 0.3700(6) 0.3566(4) 0.050(2) Uani 1 1 d . . .
O17 O 0.6667 0.3333 0.3088(7) 0.052(4) Uani 1 3 d S . .
O18 O 0.9764(8) 0.0803(10) 0.1427(5) 0.090(4) Uani 1 1 d . . .

loop_
_atom_site_aniso_label
_atom_site_aniso_U_11
_atom_site_aniso_U_22
_atom_site_aniso_U_33
_atom_site_aniso_U_23
_atom_site_aniso_U_13
_atom_site_aniso_U_12
Ag1 0.0205(4) 0.0165(4) 0.0254(4) 0.0035(3) 0.0075(3) 0.0033(3)
N9 0.010(4) 0.019(4) 0.010(4) 0.000(3) 0.000(3) 0.004(3)
C6 0.017(5) 0.011(4) 0.018(5) -0.001(4) -0.002(4) 0.001(4)
C10 0.017(5) 0.009(4) 0.017(5) 0.002(4) -0.005(4) 0.003(4)
N7 0.004(3) 0.016(4) 0.023(4) 0.001(3) -0.004(3) 0.000(3)
O1 0.028(4) 0.027(4) 0.019(3) -0.011(3) -0.009(3) 0.016(3)
N6 0.021(4) 0.023(4) 0.023(5) 0.008(3) -0.003(3) 0.009(4)
C12 0.016(5) 0.013(4) 0.027(6) -0.002(4) -0.013(4) 0.008(4)
C4 0.013(4) 0.016(4) 0.013(5) -0.001(3) 0.002(3) 0.007(4)
C11 0.028(5) 0.013(4) 0.011(5) -0.004(3) -0.004(4) 0.006(4)
C5 0.017(4) 0.017(5) 0.014(4) 0.002(4) 0.004(4) 0.009(4)
N3 0.014(4) 0.016(4) 0.018(4) 0.004(3) 0.002(3) 0.011(3)
Ag2 0.0245(4) 0.0182(4) 0.0215(4) -0.0055(3) -0.0022(3) 0.0140(3)
C11' 0.025(5) 0.036(6) 0.020(5) 0.000(4) 0.009(4) 0.020(5)
O3 0.051(5) 0.032(4) 0.024(4) 0.009(3) 0.002(3) 0.029(4)
O4 0.026(4) 0.057(6) 0.042(5) 0.020(4) -0.007(4) 0.009(4)
C12' 0.014(5) 0.051(7) 0.021(5) 0.014(5) 0.006(4) 0.017(5)
Ag3 0.0137(4) 0.0299(4) 0.0293(4) -0.0055(3) 0.0027(3) 0.0087(3)
Ag4 0.0254(4) 0.0286(4) 0.0346(5) 0.0073(3) 0.0005(3) 0.0180(4)
O2 0.030(4) 0.015(3) 0.024(4) 0.000(3) -0.003(3) 0.006(3)
C2 0.019(5) 0.019(5) 0.016(5) -0.004(4) 0.002(4) 0.005(4)
C8' 0.018(5) 0.004(4) 0.026(5) 0.005(4) -0.001(4) 0.001(4)
C5' 0.011(4) 0.015(4) 0.008(4) -0.001(3) 0.002(3) 0.005(4)
N7' 0.022(4) 0.014(4) 0.013(4) 0.003(3) 0.005(3) 0.011(3)
N6' 0.014(4) 0.021(4) 0.027(5) 0.000(3) 0.006(3) 0.012(3)
C6' 0.017(5) 0.007(4) 0.016(5) 0.010(3) 0.004(4) 0.005(4)
C4' 0.015(4) 0.021(5) 0.009(4) 0.001(3) -0.003(3) 0.014(4)
N3' 0.012(4) 0.017(4) 0.021(4) 0.000(3) 0.002(3) 0.006(3)
N1' 0.020(4) 0.015(4) 0.018(4) -0.005(3) 0.002(3) 0.005(3)
N9' 0.023(4) 0.013(4) 0.017(4) 0.006(3) 0.005(3) 0.014(3)
C2' 0.011(4) 0.017(5) 0.018(5) -0.012(4) 0.000(4) 0.004(4)
C10' 0.033(6) 0.026(5) 0.016(5) 0.005(4) 0.007(4) 0.026(5)
C8 0.009(4) 0.011(4) 0.016(5) -0.001(3) -0.001(3) -0.002(4)
N1 0.021(4) 0.015(4) 0.017(4) 0.004(3) 0.003(3) 0.010(3)
O15 0.036(4) 0.024(4) 0.036(4) 0.007(3) 0.001(3) 0.013(3)
Cl2 0.0129(11) 0.0129(11) 0.031(2) 0.000 0.000 0.0064(5)
O9 0.015(3) 0.020(4) 0.055(5) 0.005(3) 0.007(3) 0.008(3)
O10 0.024(4) 0.024(4) 0.035(8) 0.000 0.000 0.012(2)
Cl1 0.0536(17) 0.0313(14) 0.0292(14) 0.0044(11) -0.0014(12) 0.0254(13)
O6 0.050(5) 0.036(4) 0.024(4) 0.004(3) 0.001(3) 0.025(4)
O8 0.054(5) 0.032(4) 0.029(4) 0.005(3) -0.015(4) 0.019(4)
Cl3 0.0208(12) 0.0208(12) 0.033(3) 0.000 0.000 0.0104(6)
Cl4 0.0117(11) 0.0117(11) 0.050(3) 0.000 0.000 0.0059(6)
O14 0.013(3) 0.017(4) 0.061(5) 0.000(3) -0.007(3) 0.009(3)
O12 0.038(5) 0.038(5) 0.052(9) 0.000 0.000 0.019(2)
O13 0.035(5) 0.035(5) 0.053(10) 0.000 0.000 0.018(2)
O5 0.036(4) 0.035(4) 0.040(4) 0.006(3) 0.008(3) 0.013(4)
O7 0.075(6) 0.012(4) 0.040(5) -0.003(3) 0.004(4) 0.015(4)
O11 0.035(4) 0.026(4) 0.053(5) -0.002(4) 0.000(4) 0.012(4)
O16 0.036(5) 0.048(5) 0.059(5) -0.015(4) 0.003(4) 0.017(4)
O17 0.051(6) 0.051(6) 0.056(10) 0.000 0.000 0.025(3)
O18 0.097(9) 0.151(12) 0.060(7) 0.020(7) 0.016(6) 0.090(9)

loop_
_atom_type_symbol
_atom_type_description
_atom_type_scat_dispersion_real
_atom_type_scat_dispersion_imag
_atom_type_scat_source
C C 0.0033 0.0016 'International Tables Vol C Tables 4.2.6.8 and 6.1.1.4'
H H 0.0000 0.0000 'International Tables Vol C Tables 4.2.6.8 and 6.1.1.4'
N N 0.0061 0.0033 'International Tables Vol C Tables 4.2.6.8 and 6.1.1.4'
O O 0.0106 0.0060 'International Tables Vol C Tables 4.2.6.8 and 6.1.1.4'
Cl Cl 0.1484 0.1585 'International Tables Vol C Tables 4.2.6.8 and 6.1.1.4'
Ag Ag -0.8971 1.1015 'International Tables Vol C Tables 4.2.6.8 and 6.1.1.4'

loop_
_geom_angle_atom_site_label_1
_geom_angle_atom_site_label_2
_geom_angle_atom_site_label_3
_geom_angle
_geom_angle_site_symmetry_1
_geom_angle_site_symmetry_3
_geom_angle_publ_flag
N7' Ag1 N1 158.4(3) . . ?
N7' Ag1 O4 96.6(3) . 6_665 ?
N1 Ag1 O4 90.8(3) . 6_665 ?
C4 N9 C8 105.7(7) . . ?
C4 N9 C10 130.2(8) . . ?
C8 N9 C10 124.1(7) . . ?
N6 C6 N1 119.4(8) . . ?
N6 C6 C5 124.8(9) . . ?
N1 C6 C5 115.8(8) . . ?
N9 C10 C11 111.9(8) . . ?
C8 N7 C5 104.8(7) . . ?
C8 N7 Ag2 121.2(6) . 3_665 ?
C5 N7 Ag2 133.9(6) . 3_665 ?
O1 C12 O2 127.3(9) . . ?
O1 C12 C11 116.3(8) . . ?
O2 C12 C11 116.3(9) . . ?
N9 C4 N3 129.1(8) . . ?
N9 C4 C5 106.7(8) . . ?
N3 C4 C5 124.1(8) . . ?
C12 C11 C10 114.5(8) . . ?
C4 C5 N7 109.3(8) . . ?
C4 C5 C6 119.3(8) . . ?
N7 C5 C6 131.4(8) . . ?
C2 N3 C4 113.2(8) . . ?
C2 N3 Ag4 119.1(6) . . ?
C4 N3 Ag4 127.7(6) . . ?
N7 Ag2 N1' 165.1(3) 2_655 . ?
N7 Ag2 Ag3 82.8(2) 2_655 3_775 ?
N1' Ag2 Ag3 96.9(2) . 3_775 ?
C12' C11' C10' 113.6(8) . . ?
C12' O3 Ag4 107.2(7) . 7_554 ?
C12' O4 Ag1 111.9(7) . 8_644 ?
O3 C12' O4 121.7(10) . . ?
O3 C12' C11' 119.8(9) . . ?
O4 C12' C11' 118.5(11) . . ?
O2 Ag3 N3' 171.9(3) 8_644 . ?
O2 Ag3 Ag2 77.85(19) 8_644 2_755 ?
N3' Ag3 Ag2 97.1(2) . 2_755 ?
N3 Ag4 O3 172.1(3) . 4_445 ?
C12 O2 Ag3 125.7(6) . 6_665 ?
N3 C2 N1 126.9(9) . . ?
N7' C8' N9' 115.1(8) . . ?
C4' C5' N7' 109.3(8) . . ?
C4' C5' C6' 118.2(8) . . ?
N7' C5' C6' 132.4(8) . . ?
C8' N7' C5' 104.2(7) . . ?
C8' N7' Ag1 119.9(6) . . ?
C5' N7' Ag1 135.5(6) . . ?
N6' C6' N1' 118.5(8) . . ?
N6' C6' C5' 124.7(8) . . ?
N1' C6' C5' 116.8(8) . . ?
N3' C4' C5' 126.3(8) . . ?
N3' C4' N9' 127.3(8) . . ?
C5' C4' N9' 106.4(8) . . ?
C4' N3' C2' 111.5(7) . . ?
C4' N3' Ag3 128.0(6) . . ?
C2' N3' Ag3 120.4(6) . . ?
C2' N1' C6' 119.6(8) . . ?
C2' N1' Ag2 116.1(6) . . ?
C6' N1' Ag2 123.4(6) . . ?
C8' N9' C4' 104.8(8) . . ?
C8' N9' C10' 125.7(8) . . ?
C4' N9' C10' 129.3(8) . . ?
N1' C2' N3' 127.5(8) . . ?
N9' C10' C11' 110.1(8) . . ?
N7 C8 N9 113.4(8) . . ?
C2 N1 C6 120.7(8) . . ?
C2 N1 Ag1 117.1(6) . . ?
C6 N1 Ag1 121.7(6) . . ?
O10 Cl2 O9 109.5(4) . . ?
O10 Cl2 O9 109.5(4) . 3_765 ?
O9 Cl2 O9 109.4(4) . 3_765 ?
O10 Cl2 O9 109.5(4) . 2_645 ?
O9 Cl2 O9 109.4(4) . 2_645 ?
O9 Cl2 O9 109.4(4) 3_765 2_645 ?
O8 Cl1 O5 107.3(5) . . ?
O8 Cl1 O7 113.1(5) . . ?
O5 Cl1 O7 106.4(5) . . ?
O8 Cl1 O6 108.4(5) . . ?
O5 Cl1 O6 112.5(5) . . ?
O7 Cl1 O6 109.2(5) . . ?
O12 Cl3 O11 110.0(4) . . ?
O12 Cl3 O11 110.0(4) . 3_765 ?
O11 Cl3 O11 108.9(4) . 3_765 ?
O12 Cl3 O11 110.0(4) . 2_645 ?
O11 Cl3 O11 108.9(4) . 2_645 ?
O11 Cl3 O11 108.9(4) 3_765 2_645 ?
O14 Cl4 O14 111.1(4) 2_545 3_655 ?
O14 Cl4 O14 111.1(4) 2_545 . ?
O14 Cl4 O14 111.1(4) 3_655 . ?
O14 Cl4 O13 107.8(4) 2_545 . ?
O14 Cl4 O13 107.8(4) 3_655 . ?
O14 Cl4 O13 107.8(4) . . ?

loop_
_geom_bond_atom_site_label_1
_geom_bond_atom_site_label_2
_geom_bond_distance
_geom_bond_site_symmetry_2
_geom_bond_publ_flag
Ag1 N7' 2.172(8) . ?
Ag1 N1 2.217(8) . ?
Ag1 O4 2.571(8) 6_665 ?
N9 C4 1.353(12) . ?
N9 C8 1.380(12) . ?
N9 C10 1.459(11) . ?
C6 N6 1.328(12) . ?
C6 N1 1.353(12) . ?
C6 C5 1.415(13) . ?
C10 C11 1.527(13) . ?
N7 C8 1.287(12) . ?
N7 C5 1.392(11) . ?
N7 Ag2 2.174(7) 3_665 ?
O1 C12 1.251(11) . ?
C12 O2 1.252(12) . ?
C12 C11 1.513(12) . ?
C4 N3 1.359(12) . ?
C4 C5 1.378(13) . ?
N3 C2 1.328(12) . ?
N3 Ag4 2.182(7) . ?
Ag2 N7 2.174(7) 2_655 ?
Ag2 N1' 2.184(8) . ?
Ag2 Ag3 3.1148(11) 3_775 ?
C11' C12' 1.534(15) . ?
C11' C10' 1.537(14) . ?
O3 C12' 1.238(14) . ?
O3 Ag4 2.191(7) 7_554 ?
O4 C12' 1.246(13) . ?
O4 Ag1 2.571(8) 8_644 ?
Ag3 O2 2.144(7) 8_644 ?
Ag3 N3' 2.177(8) . ?
Ag3 Ag2 3.1148(11) 2_755 ?
Ag4 O3 2.191(7) 4_445 ?
O2 Ag3 2.144(7) 6_665 ?
C2 N1 1.347(13) . ?
C8' N7' 1.291(12) . ?
C8' N9' 1.345(12) . ?
C5' C4' 1.371(12) . ?
C5' N7' 1.395(12) . ?
C5' C6' 1.398(12) . ?
N6' C6' 1.314(12) . ?
C6' N1' 1.377(11) . ?
C4' N3' 1.352(12) . ?
C4' N9' 1.388(12) . ?
N3' C2' 1.354(12) . ?
N1' C2' 1.326(12) . ?
N9' C10' 1.484(11) . ?
Cl2 O10 1.430(13) . ?
Cl2 O9 1.451(7) . ?
Cl2 O9 1.451(7) 3_765 ?
Cl2 O9 1.451(7) 2_645 ?
Cl1 O8 1.417(8) . ?
Cl1 O5 1.436(8) . ?
Cl1 O7 1.437(8) . ?
Cl1 O6 1.461(7) . ?
Cl3 O12 1.393(16) . ?
Cl3 O11 1.431(8) . ?
Cl3 O11 1.431(8) 3_765 ?
Cl3 O11 1.431(8) 2_645 ?
Cl4 O14 1.439(7) 2_545 ?
Cl4 O14 1.439(7) 3_655 ?
Cl4 O14 1.439(7) . ?
Cl4 O13 1.455(16) . ?
